data_7226507
loop_
_publ_author_name
'Liu, Dong-Sheng'
'Chen, Wen-Tong'
'Huang, Jian-Gen'
'Cheng, Xiao-Di'
'Wang, Jie'
'Sui, Yan'

_publ_section_title
;
 Syntheses, structures and investigation of the properties of mercury
 coordination polymers based on 5-amino-tetrazolate ligands
;
_journal_issue 40
_journal_name_full CrystEngComm
_journal_page_first 7865
_journal_paper_doi 10.1039/C6CE01790H
_journal_volume 18
_journal_year 2016
_chemical_formula_moiety 'C H2 Cl Hg N5'
_chemical_formula_sum 'C H2 Cl Hg N5'
_chemical_formula_weight 320.12
_chemical_name_systematic
;
 ?
;
_space_group_IT_number 14
_symmetry_cell_setting monoclinic
_symmetry_space_group_name_Hall '-P 2yn'
_symmetry_space_group_name_H-M 'P 1 21/n 1'
_atom_sites_solution_hydrogens geom
_atom_sites_solution_primary direct
_atom_sites_solution_secondary difmap
_audit_creation_method SHELXL-97
_audit_update_record
;
2016-06-24 deposited with the CCDC.
2016-09-08 downloaded from the CCDC.
;
_cell_angle_alpha 90.00
_cell_angle_beta 93.122(2)
_cell_angle_gamma 90.00
_cell_formula_units_Z 4
_cell_length_a 8.1233(13)
_cell_length_b 6.9274(11)
_cell_length_c 8.7456(14)
_cell_measurement_reflns_used 25
_cell_measurement_temperature 296(2)
_cell_measurement_theta_max 18
_cell_measurement_theta_min 12
_cell_volume 491.41(14)
_computing_cell_refinement 'SAINT (Bruker, 2004)'
_computing_data_collection 'SMART (Bruker, 2004)'
_computing_data_reduction 'SAINT '
_computing_molecular_graphics 'Diamond K.Brandenburg, 1999)'
_computing_publication_material SHELXL-97
_computing_structure_refinement 'SHELXL-97 (Sheldrick, 1997)'
_computing_structure_solution 'SHELXS-97 (Sheldrick, 1997)'
_diffrn_ambient_temperature 296(2)
_diffrn_measured_fraction_theta_full 0.990
_diffrn_measured_fraction_theta_max 0.990
_diffrn_measurement_device_type 'Bruker APEXII CCD'
_diffrn_measurement_method '\f and \w'
_diffrn_radiation_monochromator graphite
_diffrn_radiation_source 'fine-focus sealed tube'
_diffrn_radiation_type MoK\a
_diffrn_radiation_wavelength 0.71073
_diffrn_reflns_av_R_equivalents 0.0480
_diffrn_reflns_av_sigmaI/netI 0.0381
_diffrn_reflns_limit_h_max 9
_diffrn_reflns_limit_h_min -9
_diffrn_reflns_limit_k_max 8
_diffrn_reflns_limit_k_min -8
_diffrn_reflns_limit_l_max 10
_diffrn_reflns_limit_l_min -10
_diffrn_reflns_number 2831
_diffrn_reflns_theta_full 25.02
_diffrn_reflns_theta_max 25.02
_diffrn_reflns_theta_min 3.33
_diffrn_standards_number none
_exptl_absorpt_coefficient_mu 31.736
_exptl_absorpt_correction_T_max 0.006
_exptl_absorpt_correction_T_min 0.003
_exptl_absorpt_correction_type multi-scan
_exptl_absorpt_process_details 'SADABS (Sheldrick, 2004)'
_exptl_crystal_colour Colourless
_exptl_crystal_density_diffrn 4.327
_exptl_crystal_density_method 'not measured'
_exptl_crystal_description Parallelepiped
_exptl_crystal_F_000 560
_exptl_crystal_size_max 0.25
_exptl_crystal_size_mid 0.22
_exptl_crystal_size_min 0.19
_refine_diff_density_max 1.483
_refine_diff_density_min -1.469
_refine_diff_density_rms 0.264
_refine_ls_extinction_coef 0.0130(7)
_refine_ls_extinction_expression Fc^*^=kFc[1+0.001xFc^2^\l^3^/sin(2\q)]^-1/4^
_refine_ls_extinction_method SHELXL
_refine_ls_goodness_of_fit_ref 1.055
_refine_ls_hydrogen_treatment constr
_refine_ls_matrix_type full
_refine_ls_number_parameters 74
_refine_ls_number_reflns 859
_refine_ls_number_restraints 0
_refine_ls_restrained_S_all 1.055
_refine_ls_R_factor_all 0.0259
_refine_ls_R_factor_gt 0.0249
_refine_ls_shift/su_max 0.001
_refine_ls_shift/su_mean 0.000
_refine_ls_structure_factor_coef Fsqd
_refine_ls_weighting_details 'calc w=1/[\s^2^(Fo^2^)+(0.0387P)^2^+0.5389P] where P=(Fo^2^+2Fc^2^)/3'
_refine_ls_weighting_scheme calc
_refine_ls_wR_factor_gt 0.0650
_refine_ls_wR_factor_ref 0.0658
_reflns_number_gt 826
_reflns_number_total 859
_reflns_threshold_expression >2sigma(I)
_cod_data_source_file c6ce01790h2.cif
_cod_data_source_block compoud-2
_cod_depositor_comments
;
The following automatic conversions were performed:

'_symmetry_cell_setting' value 'Monoclinic' changed to 'monoclinic'
according to
/usr/data/users/saulius/crontab/automatic-downloads/rss-feeds/RSC/lib/dictionaries/cif_core.dic
dictionary named 'cif_core.dic' version 2.4.2 from 2011-04-26.

'_exptl_absorpt_correction_type' value 'Multi-scan' changed to
'multi-scan' according to
/usr/data/users/saulius/crontab/automatic-downloads/rss-feeds/RSC/lib/dictionaries/cif_core.dic
dictionary named 'cif_core.dic' version 2.4.2 from 2011-04-26.

Automatic conversion script
Id: cif_fix_values 4268 2015-11-12 08:31:59Z antanas 

 Adding full bibliography for 7226506--7226509.cif.
;
_cod_original_sg_symbol_H-M P21/n
_cod_database_code 7226507

loop_
_symmetry_equiv_pos_as_xyz
'x, y, z'
'-x+1/2, y+1/2, -z+1/2'
'-x, -y, -z'
'x-1/2, -y-1/2, z-1/2'

loop_
_atom_site_label
_atom_site_type_symbol
_atom_site_fract_x
_atom_site_fract_y
_atom_site_fract_z
_atom_site_U_iso_or_equiv
_atom_site_adp_type
_atom_site_occupancy
_atom_site_symmetry_multiplicity
_atom_site_calc_flag
_atom_site_refinement_flags
Hg1 Hg 0.92905(3) 0.23761(4) 0.34224(3) 0.0205(2) Uani 1 1 d .
Cl1 Cl 0.82753(16) -0.1486(2) 0.38501(15) 0.0216(4) Uani 1 1 d .
N1 N 1.0172(7) 0.2886(7) -0.0567(6) 0.0201(11) Uani 1 1 d .
H1A H 1.0422 0.3132 -0.1490 0.024 Uiso 1 1 calc R
H1B H 0.9218 0.3201 -0.0266 0.024 Uiso 1 1 calc R
N2 N 1.2775(5) 0.1461(7) 0.0067(5) 0.0149(10) Uani 1 1 d .
N3 N 1.3449(5) 0.0540(7) 0.1348(5) 0.0173(10) Uani 1 1 d .
N4 N 1.2380(5) 0.0549(7) 0.2392(4) 0.0196(10) Uani 1 1 d .
N5 N 1.0995(5) 0.1480(7) 0.1838(5) 0.0161(10) Uani 1 1 d .
C1 C 1.1259(8) 0.2019(8) 0.0394(7) 0.0154(12) Uani 1 1 d .

loop_
_atom_site_aniso_label
_atom_site_aniso_U_11
_atom_site_aniso_U_22
_atom_site_aniso_U_33
_atom_site_aniso_U_23
_atom_site_aniso_U_13
_atom_site_aniso_U_12
Hg1 0.0188(3) 0.0242(2) 0.0197(3) -0.00388(8) 0.01197(16) -0.00007(8)
Cl1 0.0211(7) 0.0238(8) 0.0205(7) -0.0009(6) 0.0056(6) -0.0024(6)
N1 0.012(3) 0.034(3) 0.015(3) 0.003(2) 0.007(2) 0.010(2)
N2 0.014(2) 0.015(2) 0.016(2) 0.0016(19) 0.0079(18) -0.0018(19)
N3 0.014(2) 0.021(3) 0.018(2) -0.0007(19) 0.0051(17) 0.001(2)
N4 0.018(3) 0.025(2) 0.016(2) 0.0016(19) 0.0015(19) 0.002(2)
N5 0.015(2) 0.019(3) 0.015(2) -0.0019(19) 0.0090(18) 0.001(2)
C1 0.018(3) 0.009(2) 0.020(3) -0.002(3) 0.005(3) 0.001(3)

loop_
_atom_type_symbol
_atom_type_description
_atom_type_scat_dispersion_real
_atom_type_scat_dispersion_imag
_atom_type_scat_source
N N 0.0061 0.0033 'International Tables Vol C Tables 4.2.6.8 and 6.1.1.4'
C C 0.0033 0.0016 'International Tables Vol C Tables 4.2.6.8 and 6.1.1.4'
H H 0.0000 0.0000 'International Tables Vol C Tables 4.2.6.8 and 6.1.1.4'
Cl Cl 0.1484 0.1585 'International Tables Vol C Tables 4.2.6.8 and 6.1.1.4'
Hg Hg -2.3894 9.2266 'International Tables Vol C Tables 4.2.6.8 and 6.1.1.4'

loop_
_geom_angle_atom_site_label_1
_geom_angle_atom_site_label_2
_geom_angle_atom_site_label_3
_geom_angle
_geom_angle_site_symmetry_1
_geom_angle_site_symmetry_3
N2 Hg1 N5 173.34(17) 4_566 .
N2 Hg1 Cl1 94.94(13) 4_566 .
N5 Hg1 Cl1 90.87(14) . .
N2 Hg1 Cl1 86.52(12) 4_566 2_655
N5 Hg1 Cl1 95.89(13) . 2_655
Cl1 Hg1 Cl1 98.24(3) . 2_655
Hg1 Cl1 Hg1 111.65(5) . 2_645
C1 N1 H1A 120.0 . .
C1 N1 H1B 120.0 . .
H1A N1 H1B 120.0 . .
C1 N2 N3 106.9(4) . .
C1 N2 Hg1 128.0(4) . 4_665
N3 N2 Hg1 120.8(3) . 4_665
N4 N3 N2 108.6(4) . .
N3 N4 N5 109.0(4) . .
C1 N5 N4 107.1(4) . .
C1 N5 Hg1 132.9(4) . .
N4 N5 Hg1 117.8(3) . .
N1 C1 N2 125.7(5) . .
N1 C1 N5 125.7(6) . .
N2 C1 N5 108.5(5) . .

loop_
_geom_bond_atom_site_label_1
_geom_bond_atom_site_label_2
_geom_bond_distance
_geom_bond_site_symmetry_2
Hg1 N2 2.104(4) 4_566
Hg1 N5 2.105(4) .
Hg1 Cl1 2.8305(15) .
Hg1 Cl1 2.9093(13) 2_655
Cl1 Hg1 2.9093(13) 2_645
N1 C1 1.329(8) .
N1 H1A 0.8600 .
N1 H1B 0.8600 .
N2 C1 1.336(7) .
N2 N3 1.376(6) .
N2 Hg1 2.104(4) 4_665
N3 N4 1.293(5) .
N4 N5 1.363(6) .
N5 C1 1.345(7) .
